data_7154446
loop_
_publ_author_name
'Essa, Ali H.'
'Lerrick, Reinner I.'
'\,Cift\,ci, E\,ce'
'Harrington, Ross W.'
'Waddell, Paul G.'
'Clegg, William'
'Hall, Michael J.'

_publ_section_title
;
 Grignard-mediated reduction of 2,2,2-trichloro-1-arylethanones.
;
_journal_issue 20
_journal_name_full 'Organic &amp; biomolecular chemistry'
_journal_page_first 5793
_journal_page_last 5803
_journal_paper_doi 10.1039/c5ob00541h
_journal_volume 13
_journal_year 2015
_chemical_absolute_configuration ad
_chemical_formula_moiety 'C7 H7 Cl2 N O'
_chemical_formula_sum 'C7 H7 Cl2 N O'
_chemical_formula_weight 192.04
_chemical_name_systematic 2,2-dichloro-1-(1-methyl-1H-pyrrol-2-yl)ethan-1-one
_space_group_crystal_system orthorhombic
_space_group_IT_number 19
_space_group_name_Hall 'P 2ac 2ab'
_space_group_name_H-M_alt 'P 21 21 21'
_symmetry_space_group_name_Hall 'P 2ac 2ab'
_symmetry_space_group_name_H-M 'P 21 21 21'
_atom_sites_solution_hydrogens geom
_atom_sites_solution_primary direct
_audit_creation_date 2014-07-31
_audit_creation_method
;
Olex2 1.2-alpha
(compiled 2014.07.22 svn.r2960 for OlexSys, GUI svn.r4862)
;
_audit_update_record
;
2014-08-20 deposited with the CCDC.
2015-04-16 downloaded from the CCDC.
;
_cell_angle_alpha 90
_cell_angle_beta 90
_cell_angle_gamma 90
_cell_formula_units_Z 4
_cell_length_a 5.9311(3)
_cell_length_b 10.5722(4)
_cell_length_c 13.4606(6)
_cell_measurement_reflns_used 4380
_cell_measurement_temperature 150
_cell_measurement_theta_max 28.6319
_cell_measurement_theta_min 3.0206
_cell_volume 844.04(7)
_computing_cell_refinement
;
CrysAlisPro, Agilent Technologies,
Version 1.171.34.49 (release 20-01-2011 CrysAlis171 .NET)
(compiled Jan 20 2011,15:58:25)
;
_computing_data_collection
;
CrysAlisPro, Agilent Technologies,
Version 1.171.34.49 (release 20-01-2011 CrysAlis171 .NET)
(compiled Jan 20 2011,15:58:25)
;
_computing_data_reduction
;
CrysAlisPro, Agilent Technologies,
Version 1.171.34.49 (release 20-01-2011 CrysAlis171 .NET)
(compiled Jan 20 2011,15:58:25)
;
_computing_molecular_graphics 'Olex2 (Dolomanov et al., 2009)'
_computing_publication_material 'Olex2 (Dolomanov et al., 2009)'
_computing_structure_refinement 'XL (Sheldrick, 2008)'
_computing_structure_solution 'XS (Sheldrick, 2008)'
_diffrn_ambient_temperature 150
_diffrn_detector_area_resol_mean 10.3968
_diffrn_measured_fraction_theta_full 0.999
_diffrn_measured_fraction_theta_max 0.920
_diffrn_measurement_details
;
  1 omega  -42.00   47.00   1.0000    3.0000
omega____ theta____ kappa____ phi______ frames
    -       -8.3413   77.0000  -60.0000 89

  2 omega    6.00   78.00   1.0000    3.0000
omega____ theta____ kappa____ phi______ frames
    -       10.0600   38.0000  120.0000 72

  3 omega  -50.00   96.00   1.0000    3.0000
omega____ theta____ kappa____ phi______ frames
    -       10.0600    0.0000    0.0000 146
;
_diffrn_measurement_device_type 'Xcalibur, Atlas, Gemini ultra'
_diffrn_measurement_method '\w scans'
_diffrn_orient_matrix_UB_11 0.0757184000
_diffrn_orient_matrix_UB_12 -0.0184611000
_diffrn_orient_matrix_UB_13 -0.0381066000
_diffrn_orient_matrix_UB_21 -0.0664014000
_diffrn_orient_matrix_UB_22 -0.0544991000
_diffrn_orient_matrix_UB_23 -0.0093608000
_diffrn_orient_matrix_UB_31 -0.0643878000
_diffrn_orient_matrix_UB_32 0.0345028000
_diffrn_orient_matrix_UB_33 -0.0352060000
_diffrn_radiation_monochromator graphite
_diffrn_radiation_type MoK\a
_diffrn_radiation_wavelength 0.71073
_diffrn_reflns_av_R_equivalents 0.0211
_diffrn_reflns_av_unetI/netI 0.0191
_diffrn_reflns_laue_measured_fraction_full 0.999
_diffrn_reflns_laue_measured_fraction_max 0.920
_diffrn_reflns_limit_h_max 7
_diffrn_reflns_limit_h_min -7
_diffrn_reflns_limit_k_max 13
_diffrn_reflns_limit_k_min -14
_diffrn_reflns_limit_l_max 16
_diffrn_reflns_limit_l_min -18
_diffrn_reflns_number 6723
_diffrn_reflns_point_group_measured_fraction_full 0.994
_diffrn_reflns_point_group_measured_fraction_max 0.870
_diffrn_reflns_theta_full 26.000
_diffrn_reflns_theta_max 28.695
_diffrn_reflns_theta_min 3.027
_diffrn_source 'Enhance (Mo) X-ray Source'
_diffrn_standards_number 0
_exptl_absorpt_coefficient_mu 0.708
_exptl_absorpt_correction_T_max 1.00000
_exptl_absorpt_correction_T_min 0.89622
_exptl_absorpt_correction_type multi-scan
_exptl_absorpt_process_details
;
CrysAlisPro, Agilent Technologies,
Version 1.171.34.49 (release 20-01-2011 CrysAlis171 .NET)
(compiled Jan 20 2011,15:58:25)
Empirical absorption correction using spherical harmonics,
 implemented in SCALE3 ABSPACK scaling algorithm.
;
_exptl_crystal_colour 'clear light colourless'
_exptl_crystal_colour_lustre clear
_exptl_crystal_colour_modifier light
_exptl_crystal_colour_primary colourless
_exptl_crystal_density_diffrn 1.511
_exptl_crystal_description block
_exptl_crystal_F_000 392
_exptl_crystal_size_max 0.4
_exptl_crystal_size_mid 0.4
_exptl_crystal_size_min 0.3
_refine_diff_density_max 0.177
_refine_diff_density_min -0.340
_refine_diff_density_rms 0.064
_refine_ls_abs_structure_details
;
 Flack x determined using 690 quotients [(I+)-(I-)]/[(I+)+(I-)]
 (Parsons, Flack and Wagner, Acta Cryst. B69 (2013) 249-259).
;
_refine_ls_abs_structure_Flack 0.02(2)
_refine_ls_extinction_method none
_refine_ls_goodness_of_fit_ref 1.098
_refine_ls_hydrogen_treatment constr
_refine_ls_matrix_type full
_refine_ls_number_parameters 101
_refine_ls_number_reflns 1892
_refine_ls_number_restraints 0
_refine_ls_restrained_S_all 1.098
_refine_ls_R_factor_all 0.0231
_refine_ls_R_factor_gt 0.0222
_refine_ls_shift/su_max 0.000
_refine_ls_shift/su_mean 0.000
_refine_ls_structure_factor_coef Fsqd
_refine_ls_weighting_details 'w=1/[\s^2^(Fo^2^)+(0.0314P)^2^+0.1349P] where P=(Fo^2^+2Fc^2^)/3'
_refine_ls_weighting_scheme calc
_refine_ls_wR_factor_gt 0.0559
_refine_ls_wR_factor_ref 0.0566
_reflns_Friedel_coverage 0.606
_reflns_friedel_fraction_full 0.987
_reflns_friedel_fraction_max 0.800
_reflns_number_gt 1836
_reflns_number_total 1892
_reflns_threshold_expression 'I > 2\s(I)'
_cod_data_source_file c5ob00541h2.cif
_cod_data_source_block mjh91
_cod_depositor_comments 'Adding full bibliography for 7154444--7154457.cif.'
_cod_database_code 7154446
_shelxl_version_number 2014-3
_shelx_space_group_comment
;
The symmetry employed for this shelxl refinement is uniquely defined
by the following loop, which should always be used as a source of
symmetry information in preference to the above space-group names.
They are only intended as comments.
;
_shelx_estimated_absorpt_t_max 0.816
_shelx_estimated_absorpt_t_min 0.765
_reflns_odcompleteness_completeness 99.67
_reflns_odcompleteness_iscentric 1
_reflns_odcompleteness_theta 24.97
_olex2_refinement_description
;
1. Fixed Uiso
 At 1.2 times of:
  All C(H) groups
 At 1.5 times of:
  All C(H,H,H) groups
2.a Ternary CH refined with riding coordinates:
 C6(H6)
2.b Aromatic/amide H refined with riding coordinates:
 C1(H1), C2(H2), C3(H3)
2.c Idealised Me refined as rotating group:
 C7(H7A,H7B,H7C)
;
_olex2_submission_special_instructions 'No special instructions were received'

loop_
_space_group_symop_operation_xyz
'x, y, z'
'-x+1/2, -y, z+1/2'
'-x, y+1/2, -z+1/2'
'x+1/2, -y+1/2, -z'

loop_
_atom_site_label
_atom_site_type_symbol
_atom_site_fract_x
_atom_site_fract_y
_atom_site_fract_z
_atom_site_U_iso_or_equiv
_atom_site_adp_type
_atom_site_occupancy
_atom_site_site_symmetry_order
_atom_site_calc_flag
_atom_site_refinement_flags_posn
Cl1 Cl 0.20035(7) 0.68848(4) 0.16983(3) 0.02281(12) Uani 1 1 d .
C4 C 0.7675(3) 0.72293(15) 0.32959(13) 0.0158(3) Uani 1 1 d .
Cl2 Cl 0.63679(9) 0.75443(6) 0.08952(3) 0.03213(15) Uani 1 1 d .
N1 N 0.9245(3) 0.65876(14) 0.38680(11) 0.0180(3) Uani 1 1 d .
O1 O 0.5440(3) 0.54949(13) 0.27977(12) 0.0347(4) Uani 1 1 d .
C1 C 1.0720(3) 0.7427(2) 0.42436(13) 0.0237(4) Uani 1 1 d .
H1 H 1.1975 0.7224 0.4652 0.028 Uiso 1 1 calc R
C6 C 0.4696(3) 0.74715(17) 0.19915(12) 0.0167(3) Uani 1 1 d .
H6 H 0.4547 0.8340 0.2279 0.020 Uiso 1 1 calc R
C2 C 1.0120(4) 0.86330(19) 0.39409(14) 0.0250(4) Uani 1 1 d .
H2 H 1.0873 0.9398 0.4105 0.030 Uiso 1 1 calc R
C7 C 0.9441(4) 0.52131(18) 0.40006(16) 0.0280(5) Uani 1 1 d .
H7A H 1.0718 0.5027 0.4439 0.042 Uiso 1 1 calc GR
H7B H 0.9685 0.4811 0.3354 0.042 Uiso 1 1 calc GR
H7C H 0.8051 0.4885 0.4298 0.042 Uiso 1 1 calc GR
C5 C 0.5926(3) 0.66133(16) 0.27396(14) 0.0175(4) Uani 1 1 d .
C3 C 0.8203(3) 0.85122(16) 0.33512(13) 0.0191(4) Uani 1 1 d .
H3 H 0.7400 0.9183 0.3042 0.023 Uiso 1 1 calc R

loop_
_atom_site_aniso_label
_atom_site_aniso_U_11
_atom_site_aniso_U_22
_atom_site_aniso_U_33
_atom_site_aniso_U_23
_atom_site_aniso_U_13
_atom_site_aniso_U_12
Cl1 0.0153(2) 0.0268(2) 0.0263(2) 0.00286(19) -0.00308(19) -0.00152(18)
C4 0.0171(8) 0.0164(7) 0.0139(7) 0.0003(7) -0.0002(7) 0.0019(6)
Cl2 0.0250(3) 0.0516(3) 0.0198(2) 0.0041(2) 0.00271(18) -0.0102(2)
N1 0.0192(8) 0.0187(7) 0.0162(7) 0.0008(6) -0.0021(6) 0.0031(6)
O1 0.0405(10) 0.0149(6) 0.0486(10) 0.0047(7) -0.0216(8) -0.0058(6)
C1 0.0196(9) 0.0337(10) 0.0177(8) -0.0018(9) -0.0056(7) 0.0015(9)
C6 0.0172(8) 0.0169(7) 0.0160(7) -0.0012(7) -0.0019(7) -0.0019(8)
C2 0.0260(10) 0.0270(9) 0.0219(9) -0.0018(8) -0.0048(9) -0.0076(8)
C7 0.0338(12) 0.0206(9) 0.0294(10) 0.0045(8) -0.0064(10) 0.0097(8)
C5 0.0197(9) 0.0146(8) 0.0182(8) -0.0002(7) -0.0009(7) 0.0009(7)
C3 0.0224(9) 0.0165(7) 0.0184(8) 0.0015(7) -0.0021(8) -0.0017(7)

loop_
_atom_type_symbol
_atom_type_description
_atom_type_scat_dispersion_real
_atom_type_scat_dispersion_imag
_atom_type_scat_source
C C 0.0033 0.0016 'International Tables Vol C Tables 4.2.6.8 and 6.1.1.4'
H H 0.0000 0.0000 'International Tables Vol C Tables 4.2.6.8 and 6.1.1.4'
N N 0.0061 0.0033 'International Tables Vol C Tables 4.2.6.8 and 6.1.1.4'
O O 0.0106 0.0060 'International Tables Vol C Tables 4.2.6.8 and 6.1.1.4'
Cl Cl 0.1484 0.1585 'International Tables Vol C Tables 4.2.6.8 and 6.1.1.4'

loop_
_geom_angle_atom_site_label_1
_geom_angle_atom_site_label_2
_geom_angle_atom_site_label_3
_geom_angle
N1 C4 C5 123.59(15)
N1 C4 C3 107.22(15)
C3 C4 C5 129.16(16)
C4 N1 C7 127.25(16)
C1 N1 C4 108.84(14)
C1 N1 C7 123.75(17)
N1 C1 H1 125.4
N1 C1 C2 109.25(17)
C2 C1 H1 125.4
Cl1 C6 Cl2 109.59(9)
Cl1 C6 H6 109.3
Cl2 C6 H6 109.3
C5 C6 Cl1 111.68(12)
C5 C6 Cl2 107.69(13)
C5 C6 H6 109.3
C1 C2 H2 126.5
C1 C2 C3 107.04(17)
C3 C2 H2 126.5
N1 C7 H7A 109.5
N1 C7 H7B 109.5
N1 C7 H7C 109.5
H7A C7 H7B 109.5
H7A C7 H7C 109.5
H7B C7 H7C 109.5
C4 C5 C6 114.60(14)
O1 C5 C4 125.27(17)
O1 C5 C6 120.08(17)
C4 C3 H3 126.2
C2 C3 C4 107.64(16)
C2 C3 H3 126.2

loop_
_geom_bond_atom_site_label_1
_geom_bond_atom_site_label_2
_geom_bond_distance
Cl1 C6 1.7582(19)
C4 N1 1.385(2)
C4 C5 1.436(3)
C4 C3 1.394(2)
Cl2 C6 1.7794(18)
N1 C1 1.345(2)
N1 C7 1.469(2)
O1 C5 1.220(2)
C1 H1 0.9500
C1 C2 1.385(3)
C6 H6 1.0000
C6 C5 1.539(2)
C2 H2 0.9500
C2 C3 1.392(3)
C7 H7A 0.9800
C7 H7B 0.9800
C7 H7C 0.9800
C3 H3 0.9500

loop_
_geom_torsion_atom_site_label_1
_geom_torsion_atom_site_label_2
_geom_torsion_atom_site_label_3
_geom_torsion_atom_site_label_4
_geom_torsion
Cl1 C6 C5 C4 -157.34(13)
Cl1 C6 C5 O1 25.2(2)
C4 N1 C1 C2 1.1(2)
Cl2 C6 C5 C4 82.29(17)
Cl2 C6 C5 O1 -95.2(2)
N1 C4 C5 O1 9.5(3)
N1 C4 C5 C6 -167.80(16)
N1 C4 C3 C2 1.2(2)
N1 C1 C2 C3 -0.4(2)
C1 C2 C3 C4 -0.5(2)
C7 N1 C1 C2 176.85(18)
C5 C4 N1 C1 176.45(17)
C5 C4 N1 C7 0.9(3)
C5 C4 C3 C2 -176.54(19)
C3 C4 N1 C1 -1.5(2)
C3 C4 N1 C7 -176.97(18)
C3 C4 C5 O1 -173.0(2)
C3 C4 C5 C6 9.6(3)
